data_4338034
loop_
_publ_author_name
'Chang, Lixian'
'Wang, Li'
'Su, Xin'
'Pan, Shilie'
'Hailili, Reshalaiti'
'Yu, Hongwei'
'Yang, Zhihua'

_publ_section_title
;
 A Nitrate Nonlinear Optical Crystal Pb16(OH)16(NO3)16 with a Large
 Second-Harmonic Generation Response.
;
_journal_issue 7
_journal_name_full 'Inorganic chemistry'
_journal_page_first 3320
_journal_paper_doi 10.1021/ic402404a
_journal_volume 53
_journal_year 2014
_chemical_formula_sum 'H16 N16 O64 Pb16'
_chemical_formula_weight 4579.33
_chemical_name_systematic
; 
 ? 
;
_space_group_IT_number 9
_symmetry_space_group_name_Hall 'C -2yc'
_symmetry_space_group_name_H-M 'C 1 c 1'
_atom_sites_solution_hydrogens geom
_atom_sites_solution_primary direct
_atom_sites_solution_secondary difmap
_audit_creation_method SHELXL-97
_cell_angle_alpha 90.00
_cell_angle_beta 133.54
_cell_angle_gamma 90.00
_cell_formula_units_Z 4
_cell_length_a 25.4814(12)
_cell_length_b 17.1832(8)
_cell_length_c 18.1746(9)
_cell_measurement_temperature 120(2)
_cell_volume 5768.5(5)
_computing_structure_refinement 'SHELXL-97 (Sheldrick, 1997)'
_computing_structure_solution 'SHELXS-97 (Sheldrick, 1990)'
_diffrn_ambient_temperature 120(2)
_diffrn_measured_fraction_theta_full 0.996
_diffrn_measured_fraction_theta_max 0.996
_diffrn_radiation_monochromator graphite
_diffrn_radiation_source 'fine-focus sealed tube'
_diffrn_radiation_type MoK\a
_diffrn_radiation_wavelength 0.71073
_diffrn_reflns_av_R_equivalents 0.0766
_diffrn_reflns_av_sigmaI/netI 0.0852
_diffrn_reflns_limit_h_max 33
_diffrn_reflns_limit_h_min -25
_diffrn_reflns_limit_k_max 22
_diffrn_reflns_limit_k_min -22
_diffrn_reflns_limit_l_max 23
_diffrn_reflns_limit_l_min -23
_diffrn_reflns_number 21767
_diffrn_reflns_theta_full 27.50
_diffrn_reflns_theta_max 27.50
_diffrn_reflns_theta_min 1.62
_exptl_absorpt_coefficient_mu 46.652
_exptl_absorpt_correction_T_max 0.4555
_exptl_absorpt_correction_T_min 0.1662
_exptl_crystal_density_diffrn 5.273
_exptl_crystal_density_method 'not measured'
_exptl_crystal_F_000 7808
_exptl_crystal_size_max 0.06
_exptl_crystal_size_mid 0.02
_exptl_crystal_size_min 0.02
_refine_diff_density_max 2.488
_refine_diff_density_min -3.853
_refine_diff_density_rms 0.566
_refine_ls_abs_structure_details 'Flack H D (1983), Acta Cryst. A39, 876-881'
_refine_ls_abs_structure_Flack 0.49(2)
_refine_ls_extinction_coef 0.000053(4)
_refine_ls_extinction_expression Fc^*^=kFc[1+0.001xFc^2^\l^3^/sin(2\q)]^-1/4^
_refine_ls_extinction_method SHELXL
_refine_ls_goodness_of_fit_ref 1.071
_refine_ls_hydrogen_treatment mixed
_refine_ls_matrix_type full
_refine_ls_number_parameters 693
_refine_ls_number_reflns 9192
_refine_ls_number_restraints 500
_refine_ls_restrained_S_all 1.042
_refine_ls_R_factor_all 0.0533
_refine_ls_R_factor_gt 0.0432
_refine_ls_shift/su_max 0.044
_refine_ls_shift/su_mean 0.001
_refine_ls_structure_factor_coef Fsqd
_refine_ls_weighting_details 'calc w=1/[\s^2^(Fo^2^)+(0.0000P)^2^+596.6030P] where P=(Fo^2^+2Fc^2^)/3'
_refine_ls_weighting_scheme calc
_refine_ls_wR_factor_gt 0.0938
_refine_ls_wR_factor_ref 0.1130
_reflns_number_gt 8176
_reflns_number_total 9192
_reflns_threshold_expression >2sigma(I)
_cod_data_source_file ic402404a_si_002.cif
_cod_data_source_block 3
_cod_depositor_comments 'Adding full bibliography for 4338034.cif.'
_cod_original_cell_volume 5768.7(5)
_cod_database_code 4338034

loop_
_symmetry_equiv_pos_as_xyz
'x, y, z'
'x, -y, z+1/2'
'x+1/2, y+1/2, z'
'x+1/2, -y+1/2, z+1/2'

loop_
_atom_site_label
_atom_site_type_symbol
_atom_site_fract_x
_atom_site_fract_y
_atom_site_fract_z
_atom_site_U_iso_or_equiv
_atom_site_adp_type
_atom_site_occupancy
_atom_site_symmetry_multiplicity
_atom_site_calc_flag
_atom_site_refinement_flags
Pb1 Pb 0.65885(6) 0.58270(6) 0.95859(8) 0.0121(2) Uani 1 1 d .
Pb2 Pb 0.68314(6) 0.56925(6) 0.77327(8) 0.0111(2) Uani 1 1 d .
Pb3 Pb 0.50985(6) 0.49915(7) 0.68735(8) 0.0131(2) Uani 1 1 d .
Pb4 Pb 0.67903(6) 0.38773(6) 0.89151(8) 0.0131(2) Uani 1 1 d .
Pb5 Pb 0.01067(5) 0.46576(6) 0.65196(7) 0.0110(2) Uani 1 1 d .
Pb6 Pb 0.08387(6) 0.56016(6) 0.89805(7) 0.0108(2) Uani 1 1 d .
Pb7 Pb 0.19925(6) 0.41899(6) 0.90721(8) 0.0125(2) Uani 1 1 d .
Pb8 Pb 0.15863(6) 0.61553(6) 0.78364(8) 0.0128(2) Uani 1 1 d .
Pb9 Pb 0.45770(6) 0.65481(6) 0.90161(8) 0.0126(2) Uani 1 1 d .
Pb10 Pb 0.40856(6) 0.85585(6) 0.77501(8) 0.0113(2) Uani 1 1 d .
Pb11 Pb 0.35026(6) 0.79751(6) 0.91004(8) 0.0127(2) Uani 1 1 d .
Pb12 Pb 0.26887(6) 0.69854(6) 0.65910(8) 0.0125(2) Uani 1 1 d .
Pb13 Pb 0.40568(6) 0.34242(6) 0.95857(8) 0.0125(2) Uani 1 1 d .
Pb14 Pb 0.41383(6) 0.14658(6) 0.87709(8) 0.0124(2) Uani 1 1 d .
Pb15 Pb 0.43373(6) 0.32978(6) 0.77825(8) 0.0114(2) Uani 1 1 d .
Pb16 Pb 0.25286(6) 0.27418(7) 0.68319(8) 0.0141(2) Uani 1 1 d .
N1 N 0.7831(14) 0.7135(14) 0.9950(18) 0.014(2) Uani 1 1 d U
N2 N 0.3324(13) 0.5098(14) 0.9228(18) 0.012(5) Uani 1 1 d U
N3 N 0.5023(13) 0.3080(14) 0.6426(18) 0.012(2) Uani 1 1 d U
N4 N 0.1497(14) 0.7848(15) 0.6708(19) 0.016(2) Uani 1 1 d U
N5 N 0.8387(14) 0.4875(15) 0.9000(19) 0.015(5) Uani 1 1 d U
N6 N 0.0504(16) 0.9536(17) 0.019(2) 0.023(2) Uani 1 1 d U
N7 N 0.3119(14) 0.3046(15) 0.5377(19) 0.016(2) Uani 1 1 d U
N8 N 0.2050(15) 0.4942(16) 1.126(2) 0.020(5) Uani 1 1 d U
N9 N 0.2567(13) 0.9447(14) 0.1490(18) 0.013(4) Uani 1 1 d U
N10 N 0.5372(14) 0.9717(15) 1.0134(19) 0.016(5) Uani 1 1 d U
N11 N 0.5816(14) 0.7564(15) 0.9063(19) 0.015(5) Uani 1 1 d U
N12 N 0.4601(15) 0.2177(16) 1.135(2) 0.022(6) Uani 1 1 d U
N13 N 0.1514(16) 0.2897(17) 0.731(2) 0.024(6) Uani 1 1 d U
N14 N 0.5816(14) 0.2434(15) 0.8949(19) 0.015(5) Uani 1 1 d U
N15 N 0.8842(15) 0.4467(16) 0.153(2) 0.020(5) Uani 1 1 d U
N16 N 0.8956(10) 0.9680(10) 0.2129(11) 0.022(6) Uani 1 1 d DU
O1 O 0.7245(11) 0.5156(11) 0.9319(14) 0.009(4) Uani 1 1 d U
H1 H 0.7755 0.5193 0.9879 0.014 Uiso 1 1 d R
O2 O 0.6185(12) 0.4558(13) 0.7381(17) 0.0195(12) Uani 1 1 d U
H2 H 0.6108 0.4240 0.6882 0.029 Uiso 1 1 d R
O3 O 0.5965(10) 0.6011(11) 0.7858(13) 0.008(4) Uani 1 1 d U
H3 H 0.5760 0.6519 0.7606 0.012 Uiso 1 1 d R
O4 O 0.5896(11) 0.4670(12) 0.8609(15) 0.013(4) Uani 1 1 d U
H4 H 0.5663 0.4431 0.8795 0.020 Uiso 1 1 d R
O5 O 0.1426(12) 0.4819(13) 0.7576(17) 0.0195(12) Uani 1 1 d U
H5 H 0.1567 0.4628 0.7241 0.029 Uiso 1 1 d R
O6 O 0.1878(12) 0.5511(13) 0.9234(17) 0.019(5) Uani 1 1 d U
H6 H 0.2298 0.5727 0.9866 0.029 Uiso 1 1 d R
O7 O 0.0745(12) 0.4445(13) 0.8222(17) 0.0195(12) Uani 1 1 d U
H7 H 0.0550 0.4027 0.8318 0.029 Uiso 1 1 d R
O8 O 0.0450(11) 0.5834(11) 0.7356(15) 0.012(4) Uani 1 1 d U
H8 H 0.0094 0.6234 0.6967 0.019 Uiso 1 1 d R
O9 O 0.3005(10) 0.8186(11) 0.7408(14) 0.009(4) Uani 1 1 d U
H9 H 0.2632 0.8570 0.7040 0.014 Uiso 1 1 d R
O10 O 0.3373(11) 0.6852(12) 0.8321(15) 0.012(4) Uani 1 1 d U
H10 H 0.3196 0.6432 0.8444 0.018 Uiso 1 1 d R
O11 O 0.4465(12) 0.7857(13) 0.9189(17) 0.0195(12) Uani 1 1 d U
H11 H 0.4901 0.8071 0.9804 0.029 Uiso 1 1 d R
O12 O 0.3934(11) 0.7237(11) 0.7494(15) 0.012(4) Uani 1 1 d U
H12 H 0.4049 0.7059 0.7120 0.018 Uiso 1 1 d R
O13 O 0.3311(11) 0.2323(12) 0.8528(15) 0.014(4) Uani 1 1 d U
H13 H 0.3062 0.2095 0.8694 0.021 Uiso 1 1 d R
O14 O 0.3621(10) 0.2203(11) 0.7350(14) 0.010(3) Uani 1 1 d U
H14 H 0.3528 0.1901 0.6828 0.014 Uiso 1 1 d R
O15 O 0.4692(10) 0.2718(11) 0.9309(14) 0.010(4) Uani 1 1 d U
H15 H 0.5201 0.2706 0.9882 0.015 Uiso 1 1 d R
O16 O 0.3442(10) 0.3644(11) 0.7865(14) 0.010(3) Uani 1 1 d U
H16 H 0.3272 0.4170 0.7657 0.014 Uiso 1 1 d R
O17 O 0.7553(11) 0.6905(12) 0.9112(15) 0.014(2) Uani 1 1 d U
O18 O 0.8130(11) 0.7822(12) 1.0253(15) 0.014(2) Uani 1 1 d U
O19 O 0.7795(11) 0.6777(12) 1.0540(15) 0.014(2) Uani 1 1 d U
O20 O 0.3110(12) 0.4515(13) 0.9350(17) 0.0195(12) Uani 1 1 d U
O21 O 0.3834(13) 0.5109(14) 0.9271(17) 0.022(5) Uani 1 1 d U
O22 O 0.3007(12) 0.5767(13) 0.9048(17) 0.0195(12) Uani 1 1 d U
O23 O 0.5106(11) 0.2347(12) 0.6384(15) 0.012(2) Uani 1 1 d U
O24 O 0.4607(11) 0.3439(12) 0.5572(15) 0.012(2) Uani 1 1 d U
O25 O 0.5292(11) 0.3409(11) 0.7227(15) 0.012(2) Uani 1 1 d U
O26 O 0.1909(12) 0.7900(12) 0.7646(16) 0.016(2) Uani 1 1 d U
O27 O 0.1027(12) 0.8419(12) 0.6130(16) 0.016(2) Uani 1 1 d U
O28 O 0.1526(11) 0.7349(13) 0.6277(16) 0.016(2) Uani 1 1 d U
O29 O 0.7793(12) 0.4468(12) 0.8447(16) 0.016(4) Uani 1 1 d U
O30 O 0.8392(12) 0.5567(13) 0.9235(16) 0.017(4) Uani 1 1 d U
O31 O 0.8921(13) 0.4505(13) 0.9270(17) 0.022(5) Uani 1 1 d U
O32 O 0.0058(13) 0.9520(14) -0.0735(18) 0.023(2) Uani 1 1 d U
O33 O 0.0399(13) 0.9250(14) 0.0710(18) 0.023(2) Uani 1 1 d U
O34 O 0.1071(13) 1.0006(14) 0.0645(18) 0.023(2) Uani 1 1 d U
O35 O 0.3754(12) 0.2688(12) 0.5973(16) 0.016(2) Uani 1 1 d U
O36 O 0.2975(12) 0.3441(12) 0.5790(16) 0.016(2) Uani 1 1 d U
O37 O 0.2642(11) 0.2882(12) 0.4448(16) 0.016(2) Uani 1 1 d U
O38 O 0.2316(12) 0.4646(13) 1.2062(17) 0.0195(12) Uani 1 1 d U
O39 O 0.2069(12) 0.5611(13) 1.1118(17) 0.0195(12) Uani 1 1 d U
O40 O 0.1742(12) 0.4529(13) 1.0476(17) 0.0195(12) Uani 1 1 d U
O41 O 0.2803(14) 0.9063(15) 0.2252(19) 0.028(5) Uani 1 1 d U
O42 O 0.2072(13) 0.9171(14) 0.0622(18) 0.024(4) Uani 1 1 d U
O43 O 0.2769(14) 1.0157(14) 0.1567(19) 0.025(5) Uani 1 1 d U
O44 O 0.5460(11) 0.9162(12) 1.0659(15) 0.014(4) Uani 1 1 d U
O45 O 0.5076(11) 0.9569(11) 0.9236(15) 0.011(4) Uani 1 1 d U
O46 O 0.5533(12) 1.0383(13) 1.0383(17) 0.0195(12) Uani 1 1 d U
O47 O 0.5486(11) 0.8167(12) 0.8888(16) 0.015(4) Uani 1 1 d U
O48 O 0.5548(11) 0.6958(11) 0.8969(15) 0.012(4) Uani 1 1 d U
O49 O 0.6403(12) 0.7582(13) 0.9313(16) 0.016(4) Uani 1 1 d U
O50 O 0.4627(10) 0.2112(11) 1.0698(14) 0.009(4) Uani 1 1 d U
O51 O 0.4743(13) 0.2838(14) 1.1752(18) 0.023(5) Uani 1 1 d U
O52 O 0.4507(13) 0.1665(14) 1.1681(18) 0.024(5) Uani 1 1 d U
O53 O 0.1344(12) 0.2351(13) 0.6734(17) 0.0195(12) Uani 1 1 d U
O54 O 0.1172(12) 0.3120(13) 0.7550(17) 0.021(5) Uani 1 1 d U
O55 O 0.2037(13) 0.3315(14) 0.7643(18) 0.025(5) Uani 1 1 d U
O56 O 0.5888(12) 0.3121(13) 0.9277(17) 0.0195(12) Uani 1 1 d U
O57 O 0.6354(14) 0.2104(15) 0.9210(19) 0.028(5) Uani 1 1 d U
O58 O 0.5194(12) 0.2153(12) 0.8355(16) 0.017(4) Uani 1 1 d U
O59 O 0.8342(12) 0.3895(13) 0.0939(17) 0.019(4) Uani 1 1 d U
O60 O 0.9254(11) 0.4362(12) 0.2423(15) 0.014(4) Uani 1 1 d U
O61 O 0.8857(14) 0.4944(15) 0.1062(19) 0.029(5) Uani 1 1 d U
O62 O 0.8558(12) 0.9453(14) 0.2254(18) 0.026(5) Uani 1 1 d DU
O63 O 0.9517(11) 0.9274(12) 0.2582(16) 0.0195(12) Uani 1 1 d DU
O64 O 0.8870(12) 1.0227(12) 0.1639(15) 0.0195(12) Uani 1 1 d DU

loop_
_atom_site_aniso_label
_atom_site_aniso_U_11
_atom_site_aniso_U_22
_atom_site_aniso_U_33
_atom_site_aniso_U_23
_atom_site_aniso_U_13
_atom_site_aniso_U_12
Pb1 0.0119(5) 0.0140(5) 0.0118(5) -0.0015(4) 0.0086(4) 0.0010(4)
Pb2 0.0126(5) 0.0115(5) 0.0133(5) 0.0001(4) 0.0105(4) 0.0000(4)
Pb3 0.0096(5) 0.0190(5) 0.0109(5) 0.0001(4) 0.0071(4) 0.0001(4)
Pb4 0.0158(5) 0.0105(5) 0.0139(5) 0.0010(4) 0.0106(5) 0.0016(4)
Pb5 0.0116(5) 0.0121(5) 0.0108(5) -0.0010(4) 0.0083(4) -0.0015(4)
Pb6 0.0120(5) 0.0112(5) 0.0123(5) 0.0000(4) 0.0095(4) 0.0006(4)
Pb7 0.0109(5) 0.0125(5) 0.0146(5) 0.0040(4) 0.0090(5) 0.0021(4)
Pb8 0.0135(5) 0.0123(5) 0.0136(5) 0.0013(4) 0.0098(4) -0.0015(4)
Pb9 0.0111(5) 0.0149(5) 0.0134(5) 0.0038(4) 0.0091(4) 0.0031(4)
Pb10 0.0126(5) 0.0116(5) 0.0130(5) 0.0010(4) 0.0101(4) -0.0006(4)
Pb11 0.0159(5) 0.0138(5) 0.0146(5) -0.0003(4) 0.0129(5) -0.0007(4)
Pb12 0.0107(5) 0.0120(5) 0.0124(5) -0.0012(4) 0.0071(4) -0.0003(4)
Pb13 0.0168(5) 0.0113(5) 0.0127(5) 0.0006(4) 0.0114(5) 0.0023(4)
Pb14 0.0135(5) 0.0114(5) 0.0136(5) 0.0012(4) 0.0098(4) 0.0013(4)
Pb15 0.0129(5) 0.0119(5) 0.0131(5) 0.0004(4) 0.0103(4) 0.0000(4)
Pb16 0.0102(5) 0.0216(5) 0.0113(5) 0.0001(4) 0.0077(4) 0.0009(4)
N1 0.014(2) 0.013(2) 0.014(2) -0.0002(5) 0.0093(15) 0.0000(5)
N2 0.012(5) 0.012(5) 0.013(5) -0.0001(10) 0.009(3) -0.0001(10)
N3 0.012(2) 0.012(2) 0.012(2) 0.0000(5) 0.0085(14) 0.0000(5)
N4 0.016(2) 0.016(2) 0.016(2) 0.0000(5) 0.0112(16) 0.0001(5)
N5 0.015(5) 0.015(5) 0.015(5) -0.0002(10) 0.011(4) 0.0002(10)
N6 0.023(3) 0.023(3) 0.023(2) -0.0001(5) 0.0157(17) 0.0000(5)
N7 0.016(2) 0.016(2) 0.016(2) 0.0002(5) 0.0113(16) 0.0000(5)
N8 0.020(5) 0.020(6) 0.020(5) 0.0002(10) 0.014(4) 0.0000(10)
N9 0.013(4) 0.013(4) 0.013(4) 0.0003(10) 0.009(3) 0.0001(10)
N10 0.016(5) 0.016(5) 0.016(5) 0.0001(10) 0.011(4) -0.0003(10)
N11 0.015(5) 0.015(5) 0.015(5) -0.0003(10) 0.010(3) 0.0001(10)
N12 0.022(6) 0.022(6) 0.022(6) 0.0001(10) 0.015(4) -0.0001(10)
N13 0.024(6) 0.024(6) 0.024(6) 0.0000(10) 0.017(4) -0.0001(10)
N14 0.015(5) 0.015(5) 0.015(5) 0.0002(10) 0.010(3) -0.0001(10)
N15 0.020(6) 0.020(6) 0.020(6) 0.0001(10) 0.014(4) 0.0000(10)
N16 0.022(6) 0.022(6) 0.023(6) -0.0001(10) 0.016(4) 0.0001(10)
O1 0.009(4) 0.009(4) 0.009(4) 0.0001(10) 0.006(3) -0.0001(10)
O2 0.0196(12) 0.0195(12) 0.0196(12) 0.0001(3) 0.0135(8) 0.0000(3)
O3 0.008(4) 0.008(4) 0.008(4) -0.0003(10) 0.006(3) 0.0003(10)
O4 0.013(4) 0.014(4) 0.013(4) 0.0002(10) 0.009(3) -0.0001(10)
O5 0.0196(12) 0.0195(12) 0.0196(12) 0.0001(3) 0.0135(8) 0.0000(3)
O6 0.019(5) 0.019(5) 0.019(5) 0.0003(10) 0.013(3) -0.0003(10)
O7 0.0196(12) 0.0195(12) 0.0196(12) 0.0001(3) 0.0135(8) 0.0000(3)
O8 0.013(4) 0.012(4) 0.012(4) 0.0004(10) 0.009(3) -0.0001(10)
O9 0.009(4) 0.009(4) 0.009(4) 0.0001(10) 0.006(3) -0.0001(10)
O10 0.012(4) 0.012(4) 0.012(4) 0.0004(10) 0.008(3) -0.0001(10)
O11 0.0196(12) 0.0195(12) 0.0196(12) 0.0001(3) 0.0135(8) 0.0000(3)
O12 0.012(4) 0.012(4) 0.012(4) 0.0001(10) 0.008(3) 0.0001(10)
O13 0.014(4) 0.014(4) 0.014(4) 0.0001(10) 0.010(3) 0.0000(10)
O14 0.010(3) 0.009(3) 0.010(3) -0.0001(7) 0.0066(19) 0.0001(7)
O15 0.010(4) 0.010(4) 0.010(4) 0.0000(10) 0.007(3) 0.0001(10)
O16 0.010(3) 0.009(3) 0.010(3) -0.0001(7) 0.0066(19) 0.0001(7)
O17 0.014(2) 0.013(2) 0.014(2) -0.0002(5) 0.0093(15) 0.0000(5)
O18 0.014(2) 0.013(2) 0.014(2) -0.0002(5) 0.0093(15) 0.0000(5)
O19 0.014(2) 0.013(2) 0.014(2) -0.0002(5) 0.0093(15) 0.0000(5)
O20 0.0196(12) 0.0195(12) 0.0196(12) 0.0001(3) 0.0135(8) 0.0000(3)
O21 0.022(5) 0.022(5) 0.022(5) -0.0003(10) 0.015(3) 0.0003(10)
O22 0.0196(12) 0.0195(12) 0.0196(12) 0.0001(3) 0.0135(8) 0.0000(3)
O23 0.012(2) 0.012(2) 0.012(2) 0.0000(5) 0.0085(14) 0.0000(5)
O24 0.012(2) 0.012(2) 0.012(2) 0.0000(5) 0.0085(14) 0.0000(5)
O25 0.012(2) 0.012(2) 0.012(2) 0.0000(5) 0.0085(14) 0.0000(5)
O26 0.016(2) 0.016(2) 0.016(2) 0.0000(5) 0.0112(16) 0.0001(5)
O27 0.016(2) 0.016(2) 0.016(2) 0.0000(5) 0.0112(16) 0.0001(5)
O28 0.016(2) 0.016(2) 0.016(2) 0.0000(5) 0.0112(16) 0.0001(5)
O29 0.016(4) 0.016(4) 0.016(4) 0.0005(10) 0.011(3) -0.0002(10)
O30 0.017(4) 0.017(4) 0.017(4) 0.0001(10) 0.012(3) 0.0001(10)
O31 0.022(5) 0.022(5) 0.022(5) 0.0004(10) 0.015(3) -0.0002(10)
O32 0.023(3) 0.023(3) 0.023(2) -0.0001(5) 0.0157(17) 0.0000(5)
O33 0.023(3) 0.023(3) 0.023(2) -0.0001(5) 0.0157(17) 0.0000(5)
O34 0.023(3) 0.023(3) 0.023(2) -0.0001(5) 0.0157(17) 0.0000(5)
O35 0.016(2) 0.016(2) 0.016(2) 0.0002(5) 0.0113(16) 0.0000(5)
O36 0.016(2) 0.016(2) 0.016(2) 0.0002(5) 0.0113(16) 0.0000(5)
O37 0.016(2) 0.016(2) 0.016(2) 0.0002(5) 0.0113(16) 0.0000(5)
O38 0.0196(12) 0.0195(12) 0.0196(12) 0.0001(3) 0.0135(8) 0.0000(3)
O39 0.0196(12) 0.0195(12) 0.0196(12) 0.0001(3) 0.0135(8) 0.0000(3)
O40 0.0196(12) 0.0195(12) 0.0196(12) 0.0001(3) 0.0135(8) 0.0000(3)
O41 0.028(5) 0.028(5) 0.028(5) 0.0001(10) 0.019(4) 0.0000(10)
O42 0.024(4) 0.024(4) 0.023(4) -0.0001(10) 0.016(3) -0.0003(10)
O43 0.025(5) 0.025(5) 0.025(5) 0.0002(10) 0.017(3) -0.0001(10)
O44 0.014(4) 0.013(4) 0.014(4) -0.0006(10) 0.009(3) 0.0002(10)
O45 0.011(4) 0.011(4) 0.011(4) -0.0002(10) 0.008(3) 0.0001(10)
O46 0.0196(12) 0.0195(12) 0.0196(12) 0.0001(3) 0.0135(8) 0.0000(3)
O47 0.015(4) 0.015(4) 0.015(4) 0.0001(10) 0.010(3) 0.0001(10)
O48 0.012(4) 0.012(4) 0.012(4) 0.0001(10) 0.008(3) -0.0002(10)
O49 0.016(4) 0.017(4) 0.017(4) -0.0003(10) 0.011(3) 0.0000(10)
O50 0.009(4) 0.009(4) 0.009(4) 0.0003(10) 0.006(3) -0.0001(10)
O51 0.023(5) 0.023(5) 0.023(5) -0.0003(10) 0.016(3) 0.0001(10)
O52 0.024(5) 0.024(5) 0.024(5) 0.0003(10) 0.016(3) 0.0000(10)
O53 0.0196(12) 0.0195(12) 0.0196(12) 0.0001(3) 0.0135(8) 0.0000(3)
O54 0.021(5) 0.020(5) 0.021(5) -0.0001(10) 0.014(3) -0.0001(10)
O55 0.025(5) 0.025(5) 0.025(5) -0.0005(10) 0.017(4) 0.0002(10)
O56 0.0196(12) 0.0195(12) 0.0196(12) 0.0001(3) 0.0135(8) 0.0000(3)
O57 0.028(5) 0.029(5) 0.028(5) 0.0004(10) 0.020(4) -0.0002(10)
O58 0.017(4) 0.017(4) 0.017(4) 0.0004(10) 0.011(3) -0.0002(10)
O59 0.019(5) 0.018(5) 0.019(5) 0.0001(10) 0.013(3) -0.0003(10)
O60 0.014(4) 0.014(4) 0.014(4) -0.0003(10) 0.010(3) 0.0000(10)
O61 0.029(6) 0.029(6) 0.029(6) 0.0001(10) 0.020(4) -0.0001(10)
O62 0.026(5) 0.026(5) 0.026(5) -0.0003(10) 0.018(4) 0.0003(10)
O63 0.0196(12) 0.0195(12) 0.0196(12) 0.0001(3) 0.0135(8) 0.0000(3)
O64 0.0196(12) 0.0195(12) 0.0196(12) 0.0001(3) 0.0135(8) 0.0000(3)

loop_
_atom_type_symbol
_atom_type_description
_atom_type_scat_dispersion_real
_atom_type_scat_dispersion_imag
_atom_type_scat_source
N N 0.0061 0.0033 'International Tables Vol C Tables 4.2.6.8 and 6.1.1.4'
H H 0.0000 0.0000 'International Tables Vol C Tables 4.2.6.8 and 6.1.1.4'
O O 0.0106 0.0060 'International Tables Vol C Tables 4.2.6.8 and 6.1.1.4'
Pb Pb -3.3944 10.1111 'International Tables Vol C Tables 4.2.6.8 and 6.1.1.4'

loop_
_geom_angle_atom_site_label_1
_geom_angle_atom_site_label_2
_geom_angle_atom_site_label_3
_geom_angle
_geom_angle_site_symmetry_3
O1 Pb1 O3 73.3(6) .
O1 Pb1 O4 73.1(7) .
O3 Pb1 O4 69.8(7) .
O2 Pb2 O3 72.5(7) .
O2 Pb2 O1 70.2(7) .
O3 Pb2 O1 70.1(6) .
O2 Pb3 O4 72.9(8) .
O2 Pb3 O3 73.0(7) .
O4 Pb3 O3 70.7(7) .
O1 Pb4 O2 71.8(7) .
O1 Pb4 O4 74.0(7) .
O2 Pb4 O4 72.4(8) .
O1 Pb4 O42 77.5(7) 3_546
O2 Pb4 O42 134.5(8) 3_546
O4 Pb4 O42 67.3(7) 3_546
O8 Pb5 O7 70.2(8) .
O8 Pb5 O5 72.3(7) .
O7 Pb5 O5 69.8(8) .
O7 Pb6 O6 72.8(8) .
O7 Pb6 O8 68.3(7) .
O6 Pb6 O8 73.1(7) .
O7 Pb6 O40 71.8(7) .
O6 Pb6 O40 72.4(7) .
O8 Pb6 O40 133.1(7) .
O5 Pb7 O6 70.1(8) .
O5 Pb7 O7 71.4(8) .
O6 Pb7 O7 71.5(8) .
O5 Pb7 O20 80.7(8) .
O6 Pb7 O20 89.0(8) .
O7 Pb7 O20 150.0(7) .
O5 Pb7 O54 72.4(7) .
O6 Pb7 O54 135.1(7) .
O7 Pb7 O54 73.9(7) .
O20 Pb7 O54 108.4(7) .
O5 Pb8 O6 68.8(8) .
O5 Pb8 O8 72.8(8) .
O6 Pb8 O8 72.4(7) .
O5 Pb8 O22 82.7(7) .
O6 Pb8 O22 76.0(7) .
O8 Pb8 O22 145.3(7) .
O11 Pb9 O12 67.6(8) .
O11 Pb9 O10 68.5(7) .
O12 Pb9 O10 70.9(7) .
O11 Pb9 O48 87.2(7) .
O12 Pb9 O48 74.6(7) .
O10 Pb9 O48 143.3(6) .
O12 Pb10 O11 67.0(7) .
O12 Pb10 O9 71.8(7) .
O11 Pb10 O9 71.6(7) .
O12 Pb10 O47 81.8(7) .
O11 Pb10 O47 73.3(7) .
O9 Pb10 O47 142.1(6) .
O12 Pb10 O45 138.5(6) .
O11 Pb10 O45 80.5(7) .
O9 Pb10 O45 122.3(6) .
O47 Pb10 O45 64.0(6) .
O10 Pb11 O11 70.6(8) .
O10 Pb11 O9 67.1(7) .
O11 Pb11 O9 73.0(7) .
O10 Pb12 O9 67.6(7) .
O10 Pb12 O12 71.8(7) .
O9 Pb12 O12 72.1(7) .
O10 Pb12 O28 90.0(7) .
O9 Pb12 O28 77.1(7) .
O12 Pb12 O28 148.3(7) .
O15 Pb13 O16 74.1(7) .
O15 Pb13 O13 72.8(7) .
O16 Pb13 O13 68.5(7) .
O15 Pb13 O50 68.3(6) .
O16 Pb13 O50 130.4(6) .
O13 Pb13 O50 70.3(6) .
O14 Pb14 O13 72.5(7) .
O14 Pb14 O15 71.6(7) .
O13 Pb14 O15 73.2(7) .
O14 Pb14 O41 72.0(7) 2_565
O13 Pb14 O41 71.3(8) 2_565
O15 Pb14 O41 135.0(7) 2_565
O14 Pb15 O15 69.5(6) .
O14 Pb15 O16 71.0(7) .
O15 Pb15 O16 70.4(6) .
O14 Pb15 O58 76.7(7) .
O15 Pb15 O58 71.6(7) .
O16 Pb15 O58 136.6(7) .
O14 Pb15 O35 68.6(7) .
O15 Pb15 O35 132.7(6) .
O16 Pb15 O35 114.2(7) .
O58 Pb15 O35 78.4(7) .
O16 Pb16 O13 70.7(7) .
O16 Pb16 O14 72.3(7) .
O13 Pb16 O14 70.4(7) .
O16 Pb16 O55 84.1(7) .
O13 Pb16 O55 71.9(7) .
O14 Pb16 O55 140.3(7) .
O17 N1 O19 125(3) .
O17 N1 O18 119(2) .
O19 N1 O18 116(2) .
O20 N2 O21 125(3) .
O20 N2 O22 119(3) .
O21 N2 O22 116(2) .
O25 N3 O23 122(2) .
O25 N3 O24 122(2) .
O23 N3 O24 116(2) .
O28 N4 O26 125(3) .
O28 N4 O27 116(2) .
O26 N4 O27 119(3) .
O30 N5 O31 126(3) .
O30 N5 O29 120(2) .
O31 N5 O29 114(2) .
O32 N6 O33 124(3) .
O32 N6 O34 117(3) .
O33 N6 O34 119(3) .
O36 N7 O37 121(3) .
O36 N7 O35 118(2) .
O37 N7 O35 120(3) .
O39 N8 O38 127(3) .
O39 N8 O40 112(3) .
O38 N8 O40 121(3) .
O41 N9 O42 120(3) .
O41 N9 O43 122(3) .
O42 N9 O43 118(2) .
O46 N10 O44 127(3) .
O46 N10 O45 115(3) .
O44 N10 O45 118(2) .
O48 N11 O47 119(3) .
O48 N11 O49 120(3) .
O47 N11 O49 121(3) .
O52 N12 O50 126(3) .
O52 N12 O51 117(3) .
O50 N12 O51 117(3) .
O53 N13 O55 119(3) .
O53 N13 O54 126(3) .
O55 N13 O54 115(3) .
O57 N14 O58 125(3) .
O57 N14 O56 119(3) .
O58 N14 O56 117(3) .
O60 N15 O61 130(3) .
O60 N15 O59 116(3) .
O61 N15 O59 114(3) .
O64 N16 O62 128(2) .
O64 N16 O63 117(2) .
O62 N16 O63 114(2) .
Pb1 O1 Pb4 104.8(8) .
Pb1 O1 Pb2 105.5(7) .
Pb4 O1 Pb2 105.2(7) .
Pb1 O1 H1 113.0 .
Pb4 O1 H1 114.3 .
Pb2 O1 H1 113.2 .
Pb2 O2 Pb3 105.1(9) .
Pb2 O2 Pb4 109.0(9) .
Pb3 O2 Pb4 104.7(9) .
Pb2 O2 H2 112.4 .
Pb3 O2 H2 113.1 .
Pb4 O2 H2 112.1 .
Pb1 O3 Pb3 109.0(7) .
Pb1 O3 Pb2 105.7(7) .
Pb3 O3 Pb2 101.3(7) .
Pb1 O3 H3 113.7 .
Pb3 O3 H3 113.1 .
Pb2 O3 H3 113.0 .
Pb3 O4 Pb4 104.6(8) .
Pb3 O4 Pb1 108.0(8) .
Pb4 O4 Pb1 101.6(8) .
Pb3 O4 H4 113.7 .
Pb4 O4 H4 113.7 .
Pb1 O4 H4 114.2 .
Pb7 O5 Pb8 110.3(9) .
Pb7 O5 Pb5 106.0(9) .
Pb8 O5 Pb5 102.9(9) .
Pb7 O5 H5 112.9 .
Pb8 O5 H5 112.2 .
Pb5 O5 H5 112.0 .
Pb7 O6 Pb6 105.1(9) .
Pb7 O6 Pb8 107.0(9) .
Pb6 O6 Pb8 106.2(9) .
Pb7 O6 H6 113.4 .
Pb6 O6 H6 112.8 .
Pb8 O6 H6 111.8 .
Pb5 O7 Pb6 110.1(9) .
Pb5 O7 Pb7 106.5(9) .
Pb6 O7 Pb7 102.8(8) .
Pb5 O7 H7 112.7 .
Pb6 O7 H7 112.7 .
Pb7 O7 H7 111.4 .
Pb5 O8 Pb6 108.1(8) .
Pb5 O8 Pb8 104.6(8) .
Pb6 O8 Pb8 102.3(7) .
Pb5 O8 H8 114.0 .
Pb6 O8 H8 113.7 .
Pb8 O8 H8 113.0 .
Pb12 O9 Pb11 109.0(7) .
Pb12 O9 Pb10 103.1(8) .
Pb11 O9 Pb10 101.8(7) .
Pb12 O9 H9 115.1 .
Pb11 O9 H9 113.0 .
Pb10 O9 H9 113.5 .
Pb11 O10 Pb12 114.1(8) .
Pb11 O10 Pb9 105.5(8) .
Pb12 O10 Pb9 103.0(8) .
Pb11 O10 H10 112.6 .
Pb12 O10 H10 110.8 .
Pb9 O10 H10 110.2 .
Pb9 O11 Pb11 107.1(9) .
Pb9 O11 Pb10 109.6(9) .
Pb11 O11 Pb10 105.3(9) .
Pb9 O11 H11 112.4 .
Pb11 O11 H11 111.4 .
Pb10 O11 H11 110.7 .
Pb10 O12 Pb9 112.1(8) .
Pb10 O12 Pb12 105.9(8) .
Pb9 O12 Pb12 103.6(8) .
Pb10 O12 H12 111.7 .
Pb9 O12 H12 111.7 .
Pb12 O12 H12 111.3 .
Pb14 O13 Pb16 106.2(8) .
Pb14 O13 Pb13 103.3(8) .
Pb16 O13 Pb13 107.2(8) .
Pb14 O13 H13 112.8 .
Pb16 O13 H13 113.1 .
Pb13 O13 H13 113.6 .
Pb14 O14 Pb15 110.6(8) .
Pb14 O14 Pb16 105.2(8) .
Pb15 O14 Pb16 104.1(7) .
Pb14 O14 H14 111.9 .
Pb15 O14 H14 111.8 .
Pb16 O14 H14 112.8 .
Pb13 O15 Pb14 104.8(8) .
Pb13 O15 Pb15 105.1(7) .
Pb14 O15 Pb15 104.4(7) .
Pb13 O15 H15 113.5 .
Pb14 O15 H15 113.9 .
Pb15 O15 H15 114.0 .
Pb16 O16 Pb13 110.3(8) .
Pb16 O16 Pb15 104.2(7) .
Pb13 O16 Pb15 104.1(7) .
Pb16 O16 H16 112.6 .
Pb13 O16 H16 112.2 .
Pb15 O16 H16 112.9 .
N2 O20 Pb7 134.7(19) .
N2 O22 Pb8 131.6(17) .
N4 O28 Pb12 125.8(19) .
N7 O35 Pb15 98.7(16) .
N8 O40 Pb6 100.8(18) .
N9 O41 Pb14 129(2) 2_564
N9 O42 Pb4 139(2) 3_454
N10 O45 Pb10 137.3(18) .
N11 O47 Pb10 135.6(18) .
N11 O48 Pb9 133.5(19) .
N12 O50 Pb13 106.6(18) .
N13 O54 Pb7 108.8(19) .
N13 O55 Pb16 106(2) .
N14 O58 Pb15 105.9(17) .

loop_
_geom_bond_atom_site_label_1
_geom_bond_atom_site_label_2
_geom_bond_distance
_geom_bond_site_symmetry_2
Pb1 O1 2.34(2) .
Pb1 O3 2.369(18) .
Pb1 O4 2.43(2) .
Pb2 O2 2.34(2) .
Pb2 O3 2.432(19) .
Pb2 O1 2.467(19) .
Pb3 O2 2.36(2) .
Pb3 O4 2.36(2) .
Pb3 O3 2.388(19) .
Pb4 O1 2.353(19) .
Pb4 O2 2.37(2) .
Pb4 O4 2.37(2) .
Pb4 O42 2.71(2) 3_546
Pb5 O8 2.31(2) .
Pb5 O7 2.33(2) .
Pb5 O5 2.48(2) .
Pb6 O7 2.34(2) .
Pb6 O6 2.36(2) .
Pb6 O8 2.42(2) .
Pb6 O40 2.73(2) .
Pb7 O5 2.29(2) .
Pb7 O6 2.33(2) .
Pb7 O7 2.43(2) .
Pb7 O20 2.59(2) .
Pb7 O54 2.73(2) .
Pb8 O5 2.32(2) .
Pb8 O6 2.37(2) .
Pb8 O8 2.44(2) .
Pb8 O22 2.72(2) .
Pb9 O11 2.32(2) .
Pb9 O12 2.34(2) .
Pb9 O10 2.44(2) .
Pb9 O48 2.63(2) .
Pb10 O12 2.30(2) .
Pb10 O11 2.40(2) .
Pb10 O9 2.45(2) .
Pb10 O47 2.70(2) .
Pb10 O45 2.70(2) .
Pb11 O10 2.28(2) .
Pb11 O11 2.35(2) .
Pb11 O9 2.414(19) .
Pb12 O10 2.329(19) .
Pb12 O9 2.337(19) .
Pb12 O12 2.40(2) .
Pb12 O28 2.68(2) .
Pb13 O15 2.34(2) .
Pb13 O16 2.372(19) .
Pb13 O13 2.42(2) .
Pb13 O50 2.690(19) .
Pb14 O14 2.306(19) .
Pb14 O13 2.35(2) .
Pb14 O15 2.382(19) .
Pb14 O41 2.66(3) 2_565
Pb15 O14 2.348(19) .
Pb15 O15 2.461(19) .
Pb15 O16 2.46(2) .
Pb15 O58 2.57(2) .
Pb15 O35 2.72(2) .
Pb16 O16 2.307(19) .
Pb16 O13 2.35(2) .
Pb16 O14 2.43(2) .
Pb16 O55 2.69(3) .
N1 O17 1.22(3) .
N1 O19 1.29(3) .
N1 O18 1.30(3) .
N2 O20 1.23(3) .
N2 O21 1.25(3) .
N2 O22 1.31(3) .
N3 O25 1.24(3) .
N3 O23 1.29(3) .
N3 O24 1.28(3) .
N4 O28 1.20(3) .
N4 O26 1.25(3) .
N4 O27 1.33(3) .
N5 O30 1.26(3) .
N5 O31 1.26(3) .
N5 O29 1.30(3) .
N6 O32 1.22(4) .
N6 O33 1.24(4) .
N6 O34 1.33(4) .
N7 O36 1.24(3) .
N7 O37 1.26(3) .
N7 O35 1.33(3) .
N8 O39 1.19(4) .
N8 O38 1.21(4) .
N8 O40 1.27(3) .
N9 O41 1.25(3) .
N9 O42 1.25(3) .
N9 O43 1.29(3) .
N10 O46 1.19(3) .
N10 O44 1.26(3) .
N10 O45 1.27(3) .
N11 O48 1.19(3) .
N11 O47 1.23(3) .
N11 O49 1.23(3) .
N12 O52 1.18(4) .
N12 O50 1.23(3) .
N12 O51 1.26(4) .
N13 O53 1.24(4) .
N13 O55 1.24(4) .
N13 O54 1.27(4) .
N14 O57 1.24(4) .
N14 O58 1.25(3) .
N14 O56 1.28(3) .
N15 O60 1.19(3) .
N15 O61 1.20(4) .
N15 O59 1.36(3) .
N16 O64 1.208(17) .
N16 O62 1.243(18) .
N16 O63 1.260(17) .
O1 H1 0.9524 .
O2 H2 0.9558 .
O3 H3 0.9568 .
O4 H4 0.9545 .
O5 H5 0.9546 .
O6 H6 0.9537 .
O7 H7 0.9556 .
O8 H8 0.9551 .
O9 H9 0.9550 .
O10 H10 0.9557 .
O11 H11 0.9537 .
O12 H12 0.9549 .
O13 H13 0.9545 .
O14 H14 0.9558 .
O15 H15 0.9524 .
O16 H16 0.9602 .
O41 Pb14 2.66(2) 2_564
O42 Pb4 2.71(2) 3_454
